data_7109569
loop_
_publ_author_name
'Biswajit Dey'
'Rajat Saha'
'Priyanka Mukherjee'

_publ_section_title
;
 A luminescent-water soluble inorganic co-crystal for a selective
 pico-molar range arsenic(III) sensor in water medium
;
_journal_name_full Chem.Commun.
_journal_page_first 7064
_journal_paper_doi 10.1039/c3cc43574a
_journal_volume 49
_journal_year 2013
_chemical_formula_moiety 'C34H36Cu2N4O8,2(C17H20CuN2O5), 6(H2 O)'
_chemical_formula_sum 'C68 H88 Cu4 N8 O24'
_chemical_formula_weight 1655.62
_chemical_name_systematic
;
?
;
_space_group_IT_number 2
_symmetry_cell_setting triclinic
_symmetry_Int_Tables_number 2
_symmetry_space_group_name_Hall '-P 1'
_symmetry_space_group_name_H-M 'P -1'
_atom_sites_solution_hydrogens geom
_atom_sites_solution_primary direct
_atom_sites_solution_secondary difmap
_audit_creation_method SHELXL-97
_cell_angle_alpha 75.3680(10)
_cell_angle_beta 76.0860(10)
_cell_angle_gamma 70.7130(10)
_cell_formula_units_Z 1
_cell_length_a 10.4804(4)
_cell_length_b 13.7007(5)
_cell_length_c 14.5785(5)
_cell_measurement_reflns_used 7040
_cell_measurement_temperature 293(2)
_cell_measurement_theta_max 29.88
_cell_measurement_theta_min 1.47
_cell_volume 1883.27(12)
_computing_cell_refinement 'Bruker SMART'
_computing_data_collection 'Bruker SMART'
_computing_data_reduction 'Bruker SHELXTL'
_computing_molecular_graphics 'Ortep-3 for windows (Farrugia, 1997)'
_computing_publication_material 'Platon99 (Spek, 1999)'
_computing_structure_refinement 'SHELXL-97 (Sheldrick, 1997)'
_computing_structure_solution 'SHELXS-97 (Sheldrick, 1997)'
_diffrn_ambient_temperature 293(2)
_diffrn_measured_fraction_theta_full 0.648
_diffrn_measured_fraction_theta_max 0.648
_diffrn_radiation_monochromator graphite
_diffrn_radiation_source 'fine-focus sealed tube'
_diffrn_radiation_type MoK\a
_diffrn_radiation_wavelength 0.71073
_diffrn_reflns_av_R_equivalents 0.0371
_diffrn_reflns_av_sigmaI/netI 0.0776
_diffrn_reflns_limit_h_max 14
_diffrn_reflns_limit_h_min -14
_diffrn_reflns_limit_k_max 18
_diffrn_reflns_limit_k_min -19
_diffrn_reflns_limit_l_max 20
_diffrn_reflns_limit_l_min -20
_diffrn_reflns_number 17452
_diffrn_reflns_theta_full 29.88
_diffrn_reflns_theta_max 29.88
_diffrn_reflns_theta_min 1.47
_exptl_absorpt_coefficient_mu 1.194
_exptl_absorpt_correction_T_max 0.994
_exptl_absorpt_correction_T_min 0.886
_exptl_absorpt_correction_type empirical
_exptl_absorpt_process_details 'Sadabs(Sheldrick, 1996)'
_exptl_crystal_colour Blue
_exptl_crystal_density_diffrn 1.460
_exptl_crystal_density_method 'not measured'
_exptl_crystal_description Needle
_exptl_crystal_F_000 860
_exptl_crystal_size_max 0.12
_exptl_crystal_size_mid 0.08
_exptl_crystal_size_min 0.08
_refine_diff_density_max 0.570
_refine_diff_density_min -0.313
_refine_diff_density_rms 0.062
_refine_ls_extinction_method none
_refine_ls_goodness_of_fit_ref 0.921
_refine_ls_hydrogen_treatment noref
_refine_ls_matrix_type full
_refine_ls_number_parameters 469
_refine_ls_number_reflns 7040
_refine_ls_number_restraints 51
_refine_ls_restrained_S_all 1.006
_refine_ls_R_factor_all 0.0957
_refine_ls_R_factor_gt 0.0568
_refine_ls_shift/su_max 0.001
_refine_ls_shift/su_mean 0.000
_refine_ls_structure_factor_coef Fsqd
_refine_ls_weighting_details 'calc w=1/[\s^2^(Fo^2^)+(0.0994P)^2^+0.0000P] where P=(Fo^2^+2Fc^2^)/3'
_refine_ls_weighting_scheme calc
_refine_ls_wR_factor_gt 0.1559
_refine_ls_wR_factor_ref 0.1712
_reflns_number_gt 4050
_reflns_number_total 7040
_reflns_threshold_expression >2sigma(I)
_cod_data_source_file c3cc43574a.txt
_cod_data_source_block sad
_cod_database_code 7109569

loop_
_symmetry_equiv_pos_as_xyz
'x, y, z'
'-x, -y, -z'

loop_
_atom_site_label
_atom_site_type_symbol
_atom_site_fract_x
_atom_site_fract_y
_atom_site_fract_z
_atom_site_U_iso_or_equiv
_atom_site_adp_type
_atom_site_occupancy
_atom_site_symmetry_multiplicity
_atom_site_calc_flag
_atom_site_refinement_flags
C1 C 0.3630(5) 0.2989(5) 0.5465(5) 0.0667(14) Uani 1 1 d .
C2 C 0.4010(5) 0.3162(5) 0.4369(5) 0.0729(17) Uani 1 1 d .
H2 H 0.3289 0.3047 0.4125 0.087 Uiso 1 1 calc R
C3 C 0.4058(4) 0.4291(4) 0.3934(4) 0.0564(13) Uani 1 1 d .
C4 C 1.1919(4) 0.3082(4) 0.1385(4) 0.0580(13) Uani 1 1 d .
C5 C 1.2162(7) 0.1901(6) 0.1780(5) 0.0811(18) Uani 1 1 d DU
H5 H 1.3041 0.1635 0.2011 0.097 Uiso 1 1 calc R
C6 C 1.2282(4) 0.1332(4) 0.0989(4) 0.0547(11) Uani 1 1 d .
C7 C 0.6669(5) 0.2393(5) 0.7112(4) 0.0649(13) Uani 1 1 d .
H7 H 0.5779 0.2337 0.7258 0.078 Uiso 1 1 calc R
C8 C 0.7490(6) 0.1923(6) 0.7787(5) 0.0718(15) Uani 1 1 d .
H8 H 0.7163 0.1560 0.8380 0.086 Uiso 1 1 calc R
C9 C 0.8811(6) 0.1991(5) 0.7580(5) 0.0730(15) Uani 1 1 d .
H9 H 0.9388 0.1677 0.8034 0.088 Uiso 1 1 calc R
C10 C 0.9276(5) 0.2535(5) 0.6682(4) 0.0655(14) Uani 1 1 d .
H10 H 1.0170 0.2582 0.6523 0.079 Uiso 1 1 calc R
C11 C 0.8363(4) 0.3011(4) 0.6023(4) 0.0528(12) Uani 1 1 d .
C12 C 0.8703(4) 0.3624(4) 0.5072(4) 0.0530(12) Uani 1 1 d .
C13 C 0.9979(4) 0.3789(5) 0.4699(4) 0.0610(13) Uani 1 1 d .
H13 H 1.0684 0.3501 0.5058 0.073 Uiso 1 1 calc R
C14 C 1.0189(5) 0.4371(6) 0.3808(5) 0.0764(18) Uani 1 1 d .
H14 H 1.1044 0.4481 0.3551 0.092 Uiso 1 1 calc R
C15 C 0.9120(5) 0.4812(6) 0.3268(4) 0.0707(15) Uani 1 1 d .
H15 H 0.9244 0.5216 0.2655 0.085 Uiso 1 1 calc R
C16 C 0.7871(5) 0.4616(5) 0.3694(4) 0.0655(14) Uani 1 1 d .
H16 H 0.7148 0.4894 0.3350 0.079 Uiso 1 1 calc R
C17 C 0.8062(4) 0.4999(4) 0.0970(4) 0.0512(10) Uani 1 1 d .
H17 H 0.8878 0.5142 0.0946 0.061 Uiso 1 1 calc R
C18 C 0.6846(5) 0.5762(4) 0.1157(4) 0.0658(14) Uani 1 1 d .
H18 H 0.6846 0.6416 0.1233 0.079 Uiso 1 1 calc R
C19 C 0.5625(5) 0.5545(4) 0.1229(4) 0.0636(14) Uani 1 1 d .
H19 H 0.4790 0.6045 0.1365 0.076 Uiso 1 1 calc R
C20 C 0.5667(4) 0.4572(4) 0.1097(4) 0.0587(12) Uani 1 1 d .
H20 H 0.4857 0.4406 0.1153 0.070 Uiso 1 1 calc R
C21 C 0.6915(4) 0.3850(4) 0.0880(3) 0.0464(9) Uani 1 1 d .
C22 C 0.7110(4) 0.2796(4) 0.0706(4) 0.0506(10) Uani 1 1 d .
C23 C 0.6035(5) 0.2423(5) 0.0687(5) 0.0659(14) Uani 1 1 d .
H23 H 0.5132 0.2846 0.0777 0.079 Uiso 1 1 calc R
C24 C 0.6341(5) 0.1408(5) 0.0532(5) 0.0725(16) Uani 1 1 d .
H24 H 0.5640 0.1140 0.0517 0.087 Uiso 1 1 calc R
C25 C 0.7649(6) 0.0812(5) 0.0403(6) 0.0800(19) Uani 1 1 d .
H25 H 0.7859 0.0130 0.0297 0.096 Uiso 1 1 calc R
C26 C 0.8676(5) 0.1210(4) 0.0428(5) 0.0698(16) Uani 1 1 d .
H26 H 0.9581 0.0791 0.0342 0.084 Uiso 1 1 calc R
N1 N 0.7071(4) 0.2929(4) 0.6255(3) 0.0571(11) Uani 1 1 d .
N2 N 0.7663(3) 0.4040(4) 0.4581(3) 0.0563(11) Uani 1 1 d .
N3 N 0.8121(3) 0.4072(3) 0.0823(3) 0.0435(8) Uani 1 1 d .
N4 N 0.8406(3) 0.2199(3) 0.0575(3) 0.0556(10) Uani 1 1 d .
O1 O 0.4435(4) 0.3153(4) 0.5920(3) 0.0762(12) Uani 1 1 d .
O2 O 0.2608(4) 0.2739(4) 0.5850(4) 0.0885(14) Uani 1 1 d .
O1W O 1.0215(3) 0.3397(3) -0.1006(3) 0.0623(9) Uani 1 1 d .
H1W1 H 0.9577 0.3499 -0.1288 0.075 Uiso 1 1 d R
H2W1 H 1.0918 0.2821 -0.1419 0.075 Uiso 1 1 d R
O3 O 0.4923(3) 0.4594(3) 0.4233(3) 0.0573(9) Uani 1 1 d .
O2W O 0.7786(4) 0.4444(3) -0.1614(3) 0.0684(10) Uani 1 1 d .
H1W2 H 0.7582 0.4429 -0.2139 0.082 Uiso 1 1 d R
H2W2 H 0.7693 0.5082 -0.1611 0.082 Uiso 1 1 d R
O4 O 0.3336(4) 0.4855(4) 0.3367(3) 0.0731(12) Uani 1 1 d .
O3W O 1.2092(5) 0.2123(5) -0.2115(4) 0.109(2) Uani 1 1 d .
H1W3 H 1.2333 0.2273 -0.2722 0.131 Uiso 1 1 d RD
H2W3 H 1.1784 0.1594 -0.1993 0.131 Uiso 1 1 d RD
O5 O 1.0914(3) 0.3569(2) 0.0960(3) 0.0553(8) Uani 1 1 d .
O6 O 1.2725(4) 0.3510(4) 0.1535(4) 0.0904(16) Uani 1 1 d .
O7 O 1.1312(3) 0.1607(3) 0.0523(3) 0.0626(10) Uani 1 1 d .
O8 O 1.3347(4) 0.0614(3) 0.0806(4) 0.0727(11) Uani 1 1 d .
Cu1 Cu 0.59027(5) 0.37597(5) 0.52752(4) 0.0547(2) Uani 1 1 d .
Cu2 Cu 0.98150(4) 0.28970(4) 0.05778(4) 0.04472(18) Uani 1 1 d .
C27 C 0.5328(8) 0.2332(8) 0.4101(8) 0.130(3) Uani 1 1 d DU
H27A H 0.6050 0.2503 0.4281 0.156 Uiso 1 1 calc R
H27B H 0.5246 0.1673 0.4518 0.156 Uiso 1 1 calc R
C28 C 0.5769(14) 0.2142(14) 0.3253(10) 0.189(5) Uani 1 1 d DU
H28A H 0.5977 0.2765 0.2839 0.226 Uiso 1 1 calc R
H28B H 0.5026 0.2041 0.3034 0.226 Uiso 1 1 calc R
C29 C 0.7036(17) 0.1196(14) 0.3095(12) 0.209(6) Uani 1 1 d DU
H29A H 0.7456 0.1314 0.2423 0.251 Uiso 1 1 calc R
H29B H 0.7690 0.1191 0.3469 0.251 Uiso 1 1 calc R
C30 C 0.684(3) 0.0128(19) 0.3341(13) 0.282(10) Uani 1 1 d DU
H30A H 0.7712 -0.0391 0.3255 0.423 Uiso 1 1 calc R
H30B H 0.6277 0.0086 0.2927 0.423 Uiso 1 1 calc R
H30C H 0.6392 -0.0001 0.3999 0.423 Uiso 1 1 calc R
C31 C 1.1064(15) 0.1688(11) 0.2626(8) 0.160(4) Uani 1 1 d DU
H31A H 1.1000 0.2146 0.3055 0.192 Uiso 1 1 calc R
H31B H 1.0212 0.1958 0.2373 0.192 Uiso 1 1 calc R
C32 C 1.102(2) 0.0646(15) 0.3262(13) 0.231(6) Uani 1 1 d DU
H32A H 1.1610 0.0103 0.2906 0.278 Uiso 1 1 calc R
H32B H 1.0093 0.0603 0.3351 0.278 Uiso 1 1 calc R
C33 C 1.142(2) 0.035(2) 0.4254(14) 0.296(9) Uani 1 1 d DU
H33A H 1.1543 -0.0384 0.4552 0.355 Uiso 1 1 calc R
H33B H 1.0845 0.0812 0.4694 0.355 Uiso 1 1 calc R
C34 C 1.282(2) 0.064(3) 0.370(2) 0.387(15) Uani 1 1 d DU
H34A H 1.3319 0.0659 0.4169 0.580 Uiso 1 1 calc R
H34B H 1.2607 0.1309 0.3284 0.580 Uiso 1 1 calc R
H34C H 1.3376 0.0107 0.3334 0.580 Uiso 1 1 calc R
O4W O 1.4391(5) 0.1136(4) -0.1209(4) 0.0899(14) Uani 1 1 d .
H1W4 H 1.3707 0.1479 -0.1489 0.108 Uiso 1 1 d R
H2W4 H 1.4088 0.0985 -0.0611 0.108 Uiso 1 1 d R

loop_
_atom_site_aniso_label
_atom_site_aniso_U_11
_atom_site_aniso_U_22
_atom_site_aniso_U_33
_atom_site_aniso_U_23
_atom_site_aniso_U_13
_atom_site_aniso_U_12
C1 0.037(2) 0.077(4) 0.093(4) -0.016(3) -0.026(2) -0.017(2)
C2 0.048(2) 0.080(4) 0.107(5) -0.041(4) -0.028(3) -0.013(2)
C3 0.0305(18) 0.085(4) 0.061(3) -0.031(3) -0.0108(18) -0.011(2)
C4 0.0358(19) 0.063(3) 0.083(3) -0.032(3) -0.019(2) -0.0059(19)
C5 0.070(3) 0.081(4) 0.095(4) -0.019(4) -0.049(3) 0.001(3)
C6 0.0352(19) 0.044(2) 0.083(3) -0.010(2) -0.015(2) -0.0080(16)
C7 0.044(2) 0.072(3) 0.082(4) -0.011(3) -0.016(2) -0.019(2)
C8 0.055(3) 0.083(4) 0.078(4) -0.009(3) -0.016(3) -0.021(3)
C9 0.061(3) 0.081(4) 0.080(4) -0.004(3) -0.039(3) -0.014(3)
C10 0.041(2) 0.085(4) 0.075(4) -0.015(3) -0.023(2) -0.014(2)
C11 0.0305(17) 0.068(3) 0.067(3) -0.025(3) -0.0157(18) -0.0086(18)
C12 0.0303(17) 0.070(3) 0.066(3) -0.028(3) -0.0138(18) -0.0087(18)
C13 0.0316(19) 0.091(4) 0.065(3) -0.018(3) -0.009(2) -0.021(2)
C14 0.035(2) 0.110(5) 0.090(4) -0.030(4) -0.006(2) -0.024(3)
C15 0.040(2) 0.107(5) 0.067(3) -0.014(3) -0.009(2) -0.025(3)
C16 0.037(2) 0.097(4) 0.065(3) -0.018(3) -0.015(2) -0.017(2)
C17 0.041(2) 0.049(2) 0.065(3) -0.015(2) -0.0104(18) -0.0120(17)
C18 0.060(3) 0.049(3) 0.089(4) -0.028(3) -0.016(3) -0.003(2)
C19 0.039(2) 0.060(3) 0.087(4) -0.025(3) -0.009(2) 0.001(2)
C20 0.0278(18) 0.058(3) 0.083(3) -0.015(3) -0.0089(19) -0.0022(18)
C21 0.0266(16) 0.052(2) 0.063(3) -0.012(2) -0.0137(16) -0.0091(15)
C22 0.0316(18) 0.056(3) 0.066(3) -0.017(2) -0.0061(17) -0.0125(17)
C23 0.036(2) 0.072(3) 0.100(4) -0.021(3) -0.024(2) -0.017(2)
C24 0.050(3) 0.074(4) 0.109(5) -0.022(3) -0.021(3) -0.029(2)
C25 0.056(3) 0.064(3) 0.136(6) -0.042(4) -0.019(3) -0.019(2)
C26 0.040(2) 0.050(3) 0.128(5) -0.035(3) -0.016(3) -0.0086(19)
N1 0.0332(16) 0.071(3) 0.074(3) -0.023(2) -0.0150(17) -0.0140(16)
N2 0.0271(15) 0.081(3) 0.068(3) -0.026(2) -0.0106(15) -0.0128(16)
N3 0.0278(14) 0.0445(18) 0.059(2) -0.0124(17) -0.0115(13) -0.0075(13)
N4 0.0305(16) 0.053(2) 0.092(3) -0.028(2) -0.0135(17) -0.0094(14)
O1 0.0392(17) 0.113(3) 0.091(3) -0.013(3) -0.0256(17) -0.034(2)
O2 0.056(2) 0.103(4) 0.116(4) 0.001(3) -0.036(2) -0.037(2)
O1W 0.0415(16) 0.077(2) 0.072(2) -0.022(2) -0.0205(15) -0.0081(15)
O3 0.0307(13) 0.082(2) 0.069(2) -0.0229(19) -0.0192(13) -0.0154(14)
O2W 0.0508(18) 0.074(2) 0.080(2) -0.020(2) -0.0269(17) -0.0025(17)
O4 0.0512(19) 0.101(3) 0.077(2) -0.022(2) -0.0312(18) -0.016(2)
O3W 0.063(3) 0.145(5) 0.101(3) -0.051(4) -0.028(2) 0.023(3)
O5 0.0368(14) 0.0463(16) 0.090(2) -0.0177(17) -0.0253(14) -0.0071(12)
O6 0.050(2) 0.084(3) 0.160(5) -0.057(3) -0.047(2) -0.0034(19)
O7 0.0354(14) 0.0528(18) 0.106(3) -0.032(2) -0.0278(16) 0.0023(13)
O8 0.0435(17) 0.053(2) 0.118(3) -0.021(2) -0.0328(19) 0.0077(15)
Cu1 0.0265(2) 0.0755(4) 0.0673(4) -0.0169(3) -0.0160(2) -0.0135(2)
Cu2 0.0256(2) 0.0422(3) 0.0701(4) -0.0163(2) -0.0141(2) -0.00605(17)
C27 0.073(4) 0.139(7) 0.200(8) -0.114(7) -0.029(5) 0.006(4)
C28 0.138(7) 0.207(9) 0.199(8) -0.104(8) -0.030(7) 0.029(7)
C29 0.197(10) 0.205(11) 0.193(9) -0.117(9) -0.035(8) 0.045(10)
C30 0.339(19) 0.282(19) 0.173(12) -0.066(15) -0.079(14) 0.020(19)
C31 0.193(8) 0.129(7) 0.125(6) -0.006(6) -0.034(7) -0.014(7)
C32 0.251(10) 0.195(10) 0.198(10) 0.009(9) -0.053(10) -0.023(11)
C33 0.273(14) 0.261(13) 0.244(13) 0.056(12) -0.042(12) -0.013(14)
C34 0.26(2) 0.35(2) 0.38(2) 0.07(2) -0.035(19) 0.01(2)
O4W 0.061(2) 0.075(3) 0.112(4) 0.002(3) -0.029(2) 0.003(2)

loop_
_atom_type_symbol
_atom_type_description
_atom_type_scat_dispersion_real
_atom_type_scat_dispersion_imag
_atom_type_scat_source
C C 0.0033 0.0016 'International Tables Vol C Tables 4.2.6.8 and 6.1.1.4'
H H 0.0000 0.0000 'International Tables Vol C Tables 4.2.6.8 and 6.1.1.4'
N N 0.0061 0.0033 'International Tables Vol C Tables 4.2.6.8 and 6.1.1.4'
O O 0.0106 0.0060 'International Tables Vol C Tables 4.2.6.8 and 6.1.1.4'
Cu Cu 0.3201 1.2651 'International Tables Vol C Tables 4.2.6.8 and 6.1.1.4'

loop_
_geom_angle_atom_site_label_1
_geom_angle_atom_site_label_2
_geom_angle_atom_site_label_3
_geom_angle
_geom_angle_site_symmetry_3
O2 C1 O1 123.9(6) .
O2 C1 C2 119.4(4) .
O1 C1 C2 116.6(5) .
C27 C2 C1 108.5(6) .
C27 C2 C3 114.1(6) .
C1 C2 C3 111.8(4) .
C27 C2 H2 107.4 .
C1 C2 H2 107.4 .
C3 C2 H2 107.4 .
O4 C3 O3 123.1(5) .
O4 C3 C2 121.8(4) .
O3 C3 C2 115.1(5) .
O5 C4 O6 124.1(5) .
O5 C4 C5 118.5(4) .
O6 C4 C5 117.3(5) .
C6 C5 C31 112.1(7) .
C6 C5 C4 110.3(5) .
C31 C5 C4 111.5(7) .
C6 C5 H5 107.6 .
C31 C5 H5 107.6 .
C4 C5 H5 107.6 .
O8 C6 O7 121.9(4) .
O8 C6 C5 118.9(4) .
O7 C6 C5 119.1(4) .
N1 C7 C8 123.4(5) .
N1 C7 H7 118.3 .
C8 C7 H7 118.3 .
C7 C8 C9 119.0(6) .
C7 C8 H8 120.5 .
C9 C8 H8 120.5 .
C8 C9 C10 119.2(6) .
C8 C9 H9 120.4 .
C10 C9 H9 120.4 .
C9 C10 C11 118.6(5) .
C9 C10 H10 120.7 .
C11 C10 H10 120.7 .
N1 C11 C10 120.4(5) .
N1 C11 C12 115.3(4) .
C10 C11 C12 124.3(4) .
N2 C12 C13 121.8(5) .
N2 C12 C11 114.2(4) .
C13 C12 C11 124.0(4) .
C14 C13 C12 119.3(5) .
C14 C13 H13 120.3 .
C12 C13 H13 120.3 .
C13 C14 C15 120.3(5) .
C13 C14 H14 119.9 .
C15 C14 H14 119.9 .
C16 C15 C14 116.9(6) .
C16 C15 H15 121.5 .
C14 C15 H15 121.5 .
N2 C16 C15 122.7(5) .
N2 C16 H16 118.6 .
C15 C16 H16 118.6 .
N3 C17 C18 122.9(4) .
N3 C17 H17 118.6 .
C18 C17 H17 118.6 .
C17 C18 C19 119.0(4) .
C17 C18 H18 120.5 .
C19 C18 H18 120.5 .
C20 C19 C18 118.8(4) .
C20 C19 H19 120.6 .
C18 C19 H19 120.6 .
C21 C20 C19 119.6(4) .
C21 C20 H20 120.2 .
C19 C20 H20 120.2 .
N3 C21 C20 120.9(4) .
N3 C21 C22 113.8(3) .
C20 C21 C22 125.3(4) .
N4 C22 C23 121.2(4) .
N4 C22 C21 115.3(3) .
C23 C22 C21 123.5(4) .
C24 C23 C22 118.4(5) .
C24 C23 H23 120.8 .
C22 C23 H23 120.8 .
C25 C24 C23 119.9(4) .
C25 C24 H24 120.1 .
C23 C24 H24 120.1 .
C24 C25 C26 119.7(5) .
C24 C25 H25 120.1 .
C26 C25 H25 120.1 .
N4 C26 C25 121.6(4) .
N4 C26 H26 119.2 .
C25 C26 H26 119.2 .
C7 N1 C11 119.4(5) .
C7 N1 Cu1 126.4(3) .
C11 N1 Cu1 114.0(4) .
C12 N2 C16 118.9(4) .
C12 N2 Cu1 115.1(4) .
C16 N2 Cu1 126.0(3) .
C17 N3 C21 118.7(3) .
C17 N3 Cu2 126.3(3) .
C21 N3 Cu2 114.9(3) .
C22 N4 C26 119.2(4) .
C22 N4 Cu2 115.2(3) .
C26 N4 Cu2 125.6(3) .
C1 O1 Cu1 122.8(4) .
Cu2 O1W H1W1 116.4 .
Cu2 O1W H2W1 117.4 .
H1W1 O1W H2W1 93.9 .
C3 O3 Cu1 123.2(4) .
C3 O3 Cu1 117.1(3) 2_666
Cu1 O3 Cu1 99.63(11) 2_666
H1W2 O2W H2W2 107.1 .
H1W3 O3W H2W3 107.7 .
C4 O5 Cu2 124.4(3) .
C6 O7 Cu2 123.7(3) .
O1 Cu1 O3 92.72(16) .
O1 Cu1 N1 92.63(18) .
O3 Cu1 N1 174.35(15) .
O1 Cu1 N2 166.53(19) .
O3 Cu1 N2 93.19(17) .
N1 Cu1 N2 81.20(18) .
O1 Cu1 O3 100.86(16) 2_666
O3 Cu1 O3 80.37(11) 2_666
N1 Cu1 O3 100.37(13) 2_666
N2 Cu1 O3 92.06(14) 2_666
O5 Cu2 O7 92.10(12) .
O5 Cu2 N3 91.81(12) .
O7 Cu2 N3 170.17(17) .
O5 Cu2 N4 163.51(16) .
O7 Cu2 N4 93.11(14) .
N3 Cu2 N4 80.74(13) .
O5 Cu2 O1W 100.88(14) .
O7 Cu2 O1W 91.59(16) .
N3 Cu2 O1W 96.53(15) .
N4 Cu2 O1W 94.60(16) .
C28 C27 C2 123.3(10) .
C28 C27 H27A 106.5 .
C2 C27 H27A 106.5 .
C28 C27 H27B 106.5 .
C2 C27 H27B 106.5 .
H27A C27 H27B 106.5 .
C27 C28 C29 118.2(12) .
C27 C28 H28A 107.8 .
C29 C28 H28A 107.8 .
C27 C28 H28B 107.8 .
C29 C28 H28B 107.8 .
H28A C28 H28B 107.1 .
C30 C29 C28 118(2) .
C30 C29 H29A 107.8 .
C28 C29 H29A 107.8 .
C30 C29 H29B 107.8 .
C28 C29 H29B 107.8 .
H29A C29 H29B 107.1 .
C29 C30 H30A 109.5 .
C29 C30 H30B 109.5 .
H30A C30 H30B 109.5 .
C29 C30 H30C 109.5 .
H30A C30 H30C 109.5 .
H30B C30 H30C 109.5 .
C32 C31 C5 127.3(13) .
C32 C31 H31A 105.5 .
C5 C31 H31A 105.5 .
C32 C31 H31B 105.5 .
C5 C31 H31B 105.5 .
H31A C31 H31B 106.1 .
C31 C32 C33 120.8(19) .
C31 C32 H32A 107.1 .
C33 C32 H32A 107.1 .
C31 C32 H32B 107.1 .
C33 C32 H32B 107.1 .
H32A C32 H32B 106.8 .
C32 C33 C34 85.6(15) .
C32 C33 H33A 114.4 .
C34 C33 H33A 114.4 .
C32 C33 H33B 114.4 .
C34 C33 H33B 114.4 .
H33A C33 H33B 111.5 .
C33 C34 H34A 109.5 .
C33 C34 H34B 109.5 .
H34A C34 H34B 109.5 .
C33 C34 H34C 109.5 .
H34A C34 H34C 109.5 .
H34B C34 H34C 109.5 .
H1W4 O4W H2W4 107.7 .

loop_
_geom_bond_atom_site_label_1
_geom_bond_atom_site_label_2
_geom_bond_distance
_geom_bond_site_symmetry_2
C1 O2 1.198(7) .
C1 O1 1.293(6) .
C1 C2 1.527(10) .
C2 C27 1.510(8) .
C2 C3 1.529(9) .
C2 H2 0.9800 .
C3 O4 1.201(6) .
C3 O3 1.310(5) .
C4 O5 1.256(6) .
C4 O6 1.259(6) .
C4 C5 1.530(9) .
C5 C6 1.508(7) .
C5 C31 1.512(13) .
C5 H5 0.9800 .
C6 O8 1.245(5) .
C6 O7 1.260(6) .
C7 N1 1.329(8) .
C7 C8 1.358(8) .
C7 H7 0.9300 .
C8 C9 1.373(8) .
C8 H8 0.9300 .
C9 C10 1.396(10) .
C9 H9 0.9300 .
C10 C11 1.405(7) .
C10 H10 0.9300 .
C11 N1 1.350(6) .
C11 C12 1.459(8) .
C12 N2 1.336(6) .
C12 C13 1.386(6) .
C13 C14 1.352(10) .
C13 H13 0.9300 .
C14 C15 1.405(8) .
C14 H14 0.9300 .
C15 C16 1.389(8) .
C15 H15 0.9300 .
C16 N2 1.343(8) .
C16 H16 0.9300 .
C17 N3 1.320(6) .
C17 C18 1.374(6) .
C17 H17 0.9300 .
C18 C19 1.382(8) .
C18 H18 0.9300 .
C19 C20 1.379(7) .
C19 H19 0.9300 .
C20 C21 1.377(5) .
C20 H20 0.9300 .
C21 N3 1.373(5) .
C21 C22 1.468(6) .
C22 N4 1.331(5) .
C22 C23 1.390(6) .
C23 C24 1.386(8) .
C23 H23 0.9300 .
C24 C25 1.340(8) .
C24 H24 0.9300 .
C25 C26 1.370(7) .
C25 H25 0.9300 .
C26 N4 1.350(6) .
C26 H26 0.9300 .
N1 Cu1 1.984(5) .
N2 Cu1 1.987(4) .
N3 Cu2 1.992(3) .
N4 Cu2 2.008(3) .
O1 Cu1 1.923(4) .
O1W Cu2 2.214(4) .
O1W H1W1 0.8235 .
O1W H2W1 1.0826 .
O3 Cu1 1.940(4) .
O3 Cu1 2.362(3) 2_666
O2W H1W2 0.8499 .
O2W H2W2 0.8479 .
O3W H1W3 0.8500 .
O3W H2W3 0.8500 .
O5 Cu2 1.938(3) .
O7 Cu2 1.942(3) .
Cu1 O3 2.362(3) 2_666
C27 C28 1.273(12) .
C27 H27A 0.9700 .
C27 H27B 0.9700 .
C28 C29 1.537(14) .
C28 H28A 0.9700 .
C28 H28B 0.9700 .
C29 C30 1.488(19) .
C29 H29A 0.9700 .
C29 H29B 0.9700 .
C30 H30A 0.9600 .
C30 H30B 0.9600 .
C30 H30C 0.9600 .
C31 C32 1.502(17) .
C31 H31A 0.9700 .
C31 H31B 0.9700 .
C32 C33 1.520(17) .
C32 H32A 0.9700 .
C32 H32B 0.9700 .
C33 C34 1.62(2) .
C33 H33A 0.9700 .
C33 H33B 0.9700 .
C34 H34A 0.9600 .
C34 H34B 0.9600 .
C34 H34C 0.9600 .
O4W H1W4 0.8500 .
O4W H2W4 0.8500 .
